data_4503410
loop_
_publ_author_name
'Ca\~nadillas-Delgado, Laura'
'Fabelo, Oscar'
'Pas\'an, Jorge'
'Delgado, Fernando S.'
'D\'eniz, Mar\'iadel'
'Sep\'ulveda, Eliezer'
'Laz, Mar\'ia-Milagros'
'Julve, Miguel'
'Ruiz-P\'erez, Catalina'

_publ_section_title
;
 Crystal Engineering of Complexes of Propane-1,2,3-tricarboxylic Acid
 (H3tca) with Lanthanide(III) Cations&#x2020;
;
_journal_issue 4
_journal_name_full 'Crystal Growth &amp; Design'
_journal_page_first 1313
_journal_paper_doi 10.1021/cg7010925
_journal_volume 8
_journal_year 2008
_chemical_formula_sum 'C6 H13 Gd O10'
_chemical_formula_weight 402.41
_chemical_name_systematic
;
 ?
;
_space_group_IT_number 14
_symmetry_cell_setting monoclinic
_symmetry_Int_Tables_number 14
_symmetry_space_group_name_Hall '-P 2ybc'
_symmetry_space_group_name_H-M 'P 1 21/c 1'
_atom_sites_solution_hydrogens geom
_atom_sites_solution_primary direct
_atom_sites_solution_secondary difmap
_audit_creation_method SHELXL-97
_cell_angle_alpha 90.00
_cell_angle_beta 105.125(5)
_cell_angle_gamma 90.00
_cell_formula_units_Z 4
_cell_length_a 6.7999(6)
_cell_length_b 21.193(2)
_cell_length_c 8.5305(4)
_cell_measurement_temperature 293(2)
_cell_volume 1186.75(17)
_diffrn_ambient_temperature 293(2)
_diffrn_detector 'CCD plate'
_diffrn_detector_area_resol_mean 9
_diffrn_measured_fraction_theta_full 0.967
_diffrn_measured_fraction_theta_max 0.967
_diffrn_measurement_device '95mm CCD camera on \k-goniostat'
_diffrn_measurement_device_type KappaCCD
_diffrn_measurement_method 'CCD rotation images, thick slices'
_diffrn_radiation_monochromator 'horizonally mounted graphite crystal'
_diffrn_radiation_probe x-ray
_diffrn_radiation_source 'fine-focus sealed tube'
_diffrn_radiation_type MoK\a
_diffrn_radiation_wavelength 0.71073
_diffrn_reflns_av_R_equivalents 0.1152
_diffrn_reflns_av_sigmaI/netI 0.1108
_diffrn_reflns_limit_h_max 6
_diffrn_reflns_limit_h_min -9
_diffrn_reflns_limit_k_max 28
_diffrn_reflns_limit_k_min -25
_diffrn_reflns_limit_l_max 11
_diffrn_reflns_limit_l_min -8
_diffrn_reflns_number 7752
_diffrn_reflns_theta_full 28.63
_diffrn_reflns_theta_max 28.63
_diffrn_reflns_theta_min 1.92
_diffrn_source 'Enraf Nonius FR590'
_exptl_absorpt_coefficient_mu 5.630
_exptl_absorpt_correction_T_max 0.903
_exptl_absorpt_correction_T_min 0.682
_exptl_absorpt_correction_type empirical
_exptl_absorpt_process_details sadabs
_exptl_crystal_colour colourless
_exptl_crystal_density_diffrn 2.252
_exptl_crystal_density_method 'not measured'
_exptl_crystal_description prism
_exptl_crystal_F_000 772
_exptl_crystal_size_max 0.08
_exptl_crystal_size_mid 0.06
_exptl_crystal_size_min 0.02
_refine_diff_density_max 2.602
_refine_diff_density_min -1.417
_refine_diff_density_rms 0.371
_refine_ls_extinction_coef 0.0121(12)
_refine_ls_extinction_expression Fc^*^=kFc[1+0.001xFc^2^\l^3^/sin(2\q)]^-1/4^
_refine_ls_extinction_method SHELXL
_refine_ls_goodness_of_fit_ref 1.122
_refine_ls_hydrogen_treatment constr
_refine_ls_matrix_type full
_refine_ls_number_parameters 155
_refine_ls_number_reflns 2949
_refine_ls_number_restraints 0
_refine_ls_restrained_S_all 1.122
_refine_ls_R_factor_all 0.1014
_refine_ls_R_factor_gt 0.0685
_refine_ls_shift/su_max 0.000
_refine_ls_shift/su_mean 0.000
_refine_ls_structure_factor_coef Fsqd
_refine_ls_weighting_details 'calc w=1/[\s^2^(Fo^2^)+(0.0808P)^2^+4.7614P] where P=(Fo^2^+2Fc^2^)/3'
_refine_ls_weighting_scheme calc
_refine_ls_wR_factor_gt 0.1542
_refine_ls_wR_factor_ref 0.1763
_reflns_number_gt 2152
_reflns_number_total 2949
_reflns_threshold_expression >2sigma(I)
_cod_data_source_file cg7010925-file002.cif
_cod_data_source_block compound2
_cod_depositor_comments
;
The following automatic conversions were performed:

'_symmetry_cell_setting' value 'Monoclinic' changed to 'monoclinic'
according to /home/saulius/struct/CIF-dictionaries/cif_core.dic
dictionary named 'cif_core.dic' version 2.4.1 from 2010-06-29.

Automatic conversion script
Id: cif_fix_values 1715 2011-07-08 13:25:40Z adriana 
;
_cod_original_cell_volume 1186.75(16)
_cod_original_sg_symbol_H-M 'P 21/c'
_cod_database_code 4503410

loop_
_symmetry_equiv_pos_as_xyz
'x, y, z'
'-x, y+1/2, -z+1/2'
'-x, -y, -z'
'x, -y-1/2, z-1/2'

loop_
_atom_site_label
_atom_site_type_symbol
_atom_site_fract_x
_atom_site_fract_y
_atom_site_fract_z
_atom_site_U_iso_or_equiv
_atom_site_adp_type
_atom_site_occupancy
_atom_site_symmetry_multiplicity
_atom_site_calc_flag
_atom_site_refinement_flags
Gd1 Gd 0.12567(7) 0.64898(3) 0.47965(6) 0.0147(2) Uani 1 1 d .
C1 C 0.4839(17) 0.6487(6) 0.7418(13) 0.020(2) Uani 1 1 d .
C2 C 0.6751(17) 0.6478(6) 0.8814(13) 0.022(2) Uani 1 1 d .
H2 H 0.7405 0.6891 0.8853 0.026 Uiso 1 1 calc R
C3 C 0.7933(16) 0.6501(6) 1.1934(13) 0.020(2) Uani 1 1 d .
C4 C 0.615(2) 0.6390(7) 1.0405(14) 0.031(3) Uani 1 1 d .
H4A H 0.5630 0.5965 1.0441 0.037 Uiso 1 1 calc R
H4B H 0.5054 0.6681 1.0426 0.037 Uiso 1 1 calc R
C5 C 0.9170(16) 0.6125(5) 0.7148(12) 0.015(2) Uani 1 1 d .
C6 C 0.8288(17) 0.5978(6) 0.8589(13) 0.018(2) Uani 1 1 d .
H6A H 0.9392 0.5954 0.9572 0.022 Uiso 1 1 calc R
H6B H 0.7623 0.5570 0.8422 0.022 Uiso 1 1 calc R
O1 O 0.4361(13) 0.6023(4) 0.6484(9) 0.026(2) Uani 1 1 d .
O2 O 0.3665(14) 0.6956(5) 0.7255(11) 0.031(2) Uani 1 1 d .
O3 O 0.9597(13) 0.6733(4) 1.1856(10) 0.0239(18) Uani 1 1 d .
O4 O 0.7655(13) 0.6329(5) 1.3297(10) 0.027(2) Uani 1 1 d .
O5 O 0.9819(14) 0.5699(5) 0.6421(11) 0.032(2) Uani 1 1 d .
O6 O 0.9335(14) 0.6698(5) 0.6787(10) 0.028(2) Uani 1 1 d .
O1W O 0.0820(13) 0.7605(4) 0.4592(9) 0.0260(19) Uani 1 1 d .
O2W O 0.1529(14) 0.5518(4) 0.3433(10) 0.029(2) Uani 1 1 d .
O3W O 0.3961(13) 0.6845(4) 0.3635(11) 0.029(2) Uani 1 1 d .
O4W O 0.4853(16) 0.4747(5) 0.7075(14) 0.048(3) Uani 1 1 d .

loop_
_atom_site_aniso_label
_atom_site_aniso_U_11
_atom_site_aniso_U_22
_atom_site_aniso_U_33
_atom_site_aniso_U_23
_atom_site_aniso_U_13
_atom_site_aniso_U_12
Gd1 0.0121(3) 0.0185(3) 0.0128(3) 0.0000(2) 0.00197(19) 0.0006(2)
C1 0.011(5) 0.032(7) 0.015(5) -0.001(5) -0.003(4) -0.004(5)
C2 0.010(5) 0.038(7) 0.019(6) -0.006(5) 0.006(4) -0.006(5)
C3 0.008(5) 0.031(7) 0.013(5) 0.003(5) -0.007(4) -0.006(5)
C4 0.021(6) 0.054(10) 0.016(6) -0.007(6) 0.001(5) -0.005(6)
C5 0.015(5) 0.016(6) 0.016(5) 0.004(4) 0.005(4) -0.006(4)
C6 0.019(6) 0.022(6) 0.016(5) -0.001(5) 0.008(4) -0.003(5)
O1 0.029(5) 0.018(5) 0.024(4) -0.007(4) -0.006(3) 0.002(4)
O2 0.025(5) 0.039(6) 0.026(4) -0.007(4) 0.001(4) 0.008(4)
O3 0.018(4) 0.032(5) 0.024(4) -0.001(4) 0.008(3) -0.009(4)
O4 0.017(4) 0.049(6) 0.017(4) -0.001(4) 0.008(3) -0.002(4)
O5 0.033(5) 0.039(6) 0.033(5) -0.003(4) 0.024(4) 0.000(4)
O6 0.034(5) 0.030(5) 0.023(4) -0.001(4) 0.015(4) 0.003(4)
O1W 0.030(5) 0.028(5) 0.020(4) 0.004(4) 0.006(3) 0.007(4)
O2W 0.037(5) 0.023(5) 0.027(4) -0.012(4) 0.011(4) -0.008(4)
O3W 0.021(4) 0.031(5) 0.040(5) 0.013(4) 0.020(4) 0.011(4)
O4W 0.033(6) 0.032(6) 0.084(8) 0.006(6) 0.025(5) 0.002(5)

loop_
_atom_type_symbol
_atom_type_description
_atom_type_scat_dispersion_real
_atom_type_scat_dispersion_imag
_atom_type_scat_source
C C 0.0033 0.0016 'International Tables Vol C Tables 4.2.6.8 and 6.1.1.4'
H H 0.0000 0.0000 'International Tables Vol C Tables 4.2.6.8 and 6.1.1.4'
Gd Gd -0.1653 3.9035 'International Tables Vol C Tables 4.2.6.8 and 6.1.1.4'
O O 0.0106 0.0060 'International Tables Vol C Tables 4.2.6.8 and 6.1.1.4'

loop_
_geom_angle_atom_site_label_1
_geom_angle_atom_site_label_2
_geom_angle_atom_site_label_3
_geom_angle
_geom_angle_site_symmetry_1
_geom_angle_site_symmetry_3
O1W Gd1 O2W 147.3(3) . .
O1W Gd1 O3W 75.8(3) . .
O2W Gd1 O3W 84.6(3) . .
O1W Gd1 O1 121.2(3) . .
O2W Gd1 O1 76.9(3) . .
O3W Gd1 O1 74.6(3) . .
O1W Gd1 O6 78.0(3) . 1_455
O2W Gd1 O6 128.1(3) . 1_455
O3W Gd1 O6 146.1(3) . 1_455
O1 Gd1 O6 101.6(3) . 1_455
O1W Gd1 O4 90.6(3) . 1_454
O2W Gd1 O4 79.8(3) . 1_454
O3W Gd1 O4 125.8(3) . 1_454
O1 Gd1 O4 147.1(3) . 1_454
O6 Gd1 O4 75.3(3) 1_455 1_454
O1W Gd1 O2 73.2(3) . .
O2W Gd1 O2 129.0(3) . .
O3W Gd1 O2 79.6(3) . .
O1 Gd1 O2 52.2(3) . .
O6 Gd1 O2 72.4(3) 1_455 .
O4 Gd1 O2 146.2(3) 1_454 .
O1W Gd1 O3 73.1(3) . 1_454
O2W Gd1 O3 76.4(3) . 1_454
O3W Gd1 O3 73.8(3) . 1_454
O1 Gd1 O3 140.0(3) . 1_454
O6 Gd1 O3 118.3(3) 1_455 1_454
O4 Gd1 O3 52.2(3) 1_454 1_454
O2 Gd1 O3 141.1(3) . 1_454
O1W Gd1 O5 129.7(3) . 1_455
O2W Gd1 O5 77.7(3) . 1_455
O3W Gd1 O5 150.8(3) . 1_455
O1 Gd1 O5 78.8(3) . 1_455
O6 Gd1 O5 52.0(3) 1_455 1_455
O4 Gd1 O5 73.7(3) 1_454 1_455
O2 Gd1 O5 93.7(3) . 1_455
O3 Gd1 O5 123.0(3) 1_454 1_455
O1W Gd1 C1 97.1(3) . .
O2W Gd1 C1 102.8(3) . .
O3W Gd1 C1 74.7(3) . .
O1 Gd1 C1 26.0(3) . .
O6 Gd1 C1 87.6(3) 1_455 .
O4 Gd1 C1 159.4(3) 1_454 .
O2 Gd1 C1 26.3(3) . .
O3 Gd1 C1 148.4(3) 1_454 .
O5 Gd1 C1 86.7(3) 1_455 .
O1W Gd1 C5 104.2(3) . 1_455
O2W Gd1 C5 102.9(3) . 1_455
O3W Gd1 C5 160.3(3) . 1_455
O1 Gd1 C5 89.3(3) . 1_455
O6 Gd1 C5 26.3(3) 1_455 1_455
O4 Gd1 C5 73.7(3) 1_454 1_455
O2 Gd1 C5 81.6(3) . 1_455
O3 Gd1 C5 125.5(3) 1_454 1_455
O5 Gd1 C5 25.8(3) 1_455 1_455
C1 Gd1 C5 85.9(3) . 1_455
O1W Gd1 C3 82.8(3) . 1_454
O2W Gd1 C3 74.7(3) . 1_454
O3W Gd1 C3 99.4(3) . 1_454
O1 Gd1 C3 151.4(3) . 1_454
O6 Gd1 C3 98.4(3) 1_455 1_454
O4 Gd1 C3 26.5(3) 1_454 1_454
O2 Gd1 C3 155.5(3) . 1_454
O3 Gd1 C3 25.9(3) 1_454 1_454
O5 Gd1 C3 98.1(3) 1_455 1_454
C1 Gd1 C3 173.9(3) . 1_454
C5 Gd1 C3 100.1(3) 1_455 1_454
O1 C1 O2 119.8(10) . .
O1 C1 C2 121.0(11) . .
O2 C1 C2 119.1(11) . .
O1 C1 Gd1 58.3(6) . .
O2 C1 Gd1 61.6(6) . .
C2 C1 Gd1 179.3(10) . .
C1 C2 C4 109.0(10) . .
C1 C2 C6 112.5(10) . .
C4 C2 C6 112.1(11) . .
O3 C3 O4 120.7(9) . .
O3 C3 C4 122.4(10) . .
O4 C3 C4 116.9(10) . .
O3 C3 Gd1 61.7(5) . 1_656
O4 C3 Gd1 59.5(5) . 1_656
C4 C3 Gd1 170.8(9) . 1_656
C2 C4 C3 113.3(10) . .
O5 C5 O6 120.7(10) . .
O5 C5 C6 121.3(10) . .
O6 C5 C6 117.9(10) . .
O5 C5 Gd1 62.4(6) . 1_655
O6 C5 Gd1 58.4(5) . 1_655
C6 C5 Gd1 171.8(7) . 1_655
C5 C6 C2 112.5(9) . .
C1 O1 Gd1 95.7(7) . .
C1 O2 Gd1 92.2(7) . .
C3 O3 Gd1 92.4(6) . 1_656
C3 O4 Gd1 94.0(6) . 1_656
C5 O5 Gd1 91.8(7) . 1_655
C5 O6 Gd1 95.3(7) . 1_655

loop_
_geom_bond_atom_site_label_1
_geom_bond_atom_site_label_2
_geom_bond_distance
_geom_bond_site_symmetry_2
Gd1 O1W 2.383(9) .
Gd1 O2W 2.397(9) .
Gd1 O3W 2.425(8) .
Gd1 O1 2.433(8) .
Gd1 O6 2.439(8) 1_455
Gd1 O4 2.473(8) 1_454
Gd1 O2 2.503(9) .
Gd1 O3 2.521(8) 1_454
Gd1 O5 2.527(9) 1_455
Gd1 C1 2.845(11) .
Gd1 C5 2.850(10) 1_455
Gd1 C3 2.862(10) 1_454
C1 O1 1.253(14) .
C1 O2 1.260(15) .
C1 C2 1.517(15) .
C2 C4 1.529(17) .
C2 C6 1.534(16) .
C3 O3 1.252(13) .
C3 O4 1.278(14) .
C3 C4 1.550(15) .
C3 Gd1 2.862(10) 1_656
C5 O5 1.239(14) .
C5 O6 1.266(14) .
C5 C6 1.534(14) .
C5 Gd1 2.850(10) 1_655
O3 Gd1 2.521(8) 1_656
O4 Gd1 2.473(8) 1_656
O5 Gd1 2.527(9) 1_655
O6 Gd1 2.439(8) 1_655
